data_4304134
loop_
_publ_author_name
'James E. McDonough'
'Arjun Mendiratta'
'John J. Curley'
'George C. Fortman'
'Serena Fantasia'
'Christopher C. Cummins'
'Elena V. Rybak-Akimova'
'Steven P. Nolan'
'Carl D. Hoff'

_publ_section_title
;
Thermodynamic, Kinetic, and Computational Study of Heavier Chalcogen (S,
Se, and Te) Terminal Multiple Bonds to Molybdenum, Carbon, and Phosphorus
;
_journal_name_full 'Inorganic Chemistry'
_journal_page_first 2133
_journal_page_last 2141
_journal_paper_doi 10.1021/ic701611p
_journal_volume 47
_journal_year 2008
_chemical_formula_sum 'C18 H33 P Te'
_chemical_formula_weight 408.01
_chemical_name_common Cy3PTe
_chemical_name_systematic
; 
 ? 
;
_space_group_IT_number 2
_symmetry_cell_setting triclinic
_symmetry_space_group_name_Hall '-P 1'
_symmetry_space_group_name_H-M 'P -1'
_atom_sites_solution_hydrogens geom
_atom_sites_solution_primary direct
_atom_sites_solution_secondary difmap
_audit_creation_method SHELXL-97
_cell_angle_alpha 103.579(2)
_cell_angle_beta 100.226(2)
_cell_angle_gamma 93.186(2)
_cell_formula_units_Z 2
_cell_length_a 7.5321(5)
_cell_length_b 11.0005(7)
_cell_length_c 11.6752(9)
_cell_measurement_reflns_used 9665
_cell_measurement_temperature 100(2)
_cell_measurement_theta_max 56.848
_cell_measurement_theta_min 4.591
_cell_volume 920.60(11)
_computing_cell_refinement 'SAINT 5 (Bruker-AXS, 2003)'
_computing_data_collection 'SMART 5 (Bruker-AXS, 2003)'
_computing_data_reduction 'SAINT 5 (Bruker-AXS, 2003)'
_computing_molecular_graphics 'Bruker SHELXTL'
_computing_publication_material 'Bruker SHELXTL'
_computing_structure_refinement 'SHELXL-97 (Sheldrick, 1997)'
_computing_structure_solution 'SHELXS-97 (Sheldrick, 1990)'
_diffrn_ambient_temperature 100(2)
_diffrn_measured_fraction_theta_full 0.998
_diffrn_measured_fraction_theta_max 0.998
_diffrn_measurement_device_type 'Bruker Smart APEX CCD'
_diffrn_measurement_method 'omega and phi scans'
_diffrn_radiation_monochromator graphite
_diffrn_radiation_source 'fine-focus sealed tube'
_diffrn_radiation_type MoK\a
_diffrn_radiation_wavelength 0.71073
_diffrn_reflns_av_R_equivalents 0.0300
_diffrn_reflns_av_sigmaI/netI 0.0239
_diffrn_reflns_limit_h_max 9
_diffrn_reflns_limit_h_min -10
_diffrn_reflns_limit_k_max 14
_diffrn_reflns_limit_k_min -14
_diffrn_reflns_limit_l_max 15
_diffrn_reflns_limit_l_min 0
_diffrn_reflns_number 18864
_diffrn_reflns_theta_full 28.28
_diffrn_reflns_theta_max 28.28
_diffrn_reflns_theta_min 1.91
_exptl_absorpt_coefficient_mu 1.694
_exptl_absorpt_correction_T_max 0.8764
_exptl_absorpt_correction_T_min 0.8489
_exptl_absorpt_correction_type multi-scan
_exptl_absorpt_process_details sadabs
_exptl_crystal_colour colorless
_exptl_crystal_density_diffrn 1.472
_exptl_crystal_density_method 'not measured'
_exptl_crystal_description shard
_exptl_crystal_F_000 416
_exptl_crystal_size_max 0.10
_exptl_crystal_size_mid 0.09
_exptl_crystal_size_min 0.08
_refine_diff_density_max 1.196
_refine_diff_density_min -0.869
_refine_diff_density_rms 0.110
_refine_ls_extinction_method none
_refine_ls_goodness_of_fit_ref 1.159
_refine_ls_hydrogen_treatment riding
_refine_ls_matrix_type full
_refine_ls_number_parameters 181
_refine_ls_number_reflns 4558
_refine_ls_number_restraints 0
_refine_ls_restrained_S_all 1.159
_refine_ls_R_factor_all 0.0343
_refine_ls_R_factor_gt 0.0318
_refine_ls_shift/su_max 0.002
_refine_ls_shift/su_mean 0.000
_refine_ls_structure_factor_coef Fsqd
_refine_ls_weighting_details 'calc w=1/[\s^2^(Fo^2^)+(0.0340P)^2^+1.4132P] where P=(Fo^2^+2Fc^2^)/3'
_refine_ls_weighting_scheme calc
_refine_ls_wR_factor_gt 0.0765
_refine_ls_wR_factor_ref 0.0777
_reflns_number_gt 4303
_reflns_number_total 4558
_reflns_threshold_expression >2sigma(I)
_cod_data_source_file ic701611p-file002.cif
_cod_data_source_block 04222
_cod_depositor_comments
;
The following automatic conversions were performed:
'_symmetry_cell_setting' value 'Triclinic' changed to 'triclinic'
according to '/home/saulius/struct/CIF-dictionaries/cif_core.dic'
dictionary named 'cif_core.dic' version 2.4.1 from 2010-06-29.

Automatic conversion script
Id: cif_fix_enum 1527 2010-12-29 10:47:43Z saulius 
;
_cod_database_code 4304134

loop_
_symmetry_equiv_pos_as_xyz
'x, y, z'
'-x, -y, -z'

loop_
_atom_site_label
_atom_site_type_symbol
_atom_site_fract_x
_atom_site_fract_y
_atom_site_fract_z
_atom_site_U_iso_or_equiv
_atom_site_adp_type
_atom_site_occupancy
_atom_site_symmetry_multiplicity
_atom_site_calc_flag
_atom_site_refinement_flags
_atom_site_disorder_assembly
_atom_site_disorder_group
Te1 Te 0.21479(2) 0.737677(17) 0.941451(17) 0.01952(7) Uani 1 1 d . . .
P1 P -0.09774(9) 0.71151(6) 0.85522(6) 0.01241(13) Uani 1 1 d . . .
C11 C -0.1700(4) 0.5503(2) 0.7624(2) 0.0147(5) Uani 1 1 d . . .
H11 H -0.1668 0.4962 0.8205 0.018 Uiso 1 1 calc R . .
C12 C -0.0402(4) 0.4980(3) 0.6799(3) 0.0189(5) Uani 1 1 d . . .
H12A H -0.0417 0.5452 0.6173 0.023 Uiso 1 1 calc R . .
H12B H 0.0849 0.5088 0.7274 0.023 Uiso 1 1 calc R . .
C13 C -0.0965(4) 0.3589(3) 0.6207(3) 0.0212(6) Uani 1 1 d . . .
H13A H -0.0130 0.3268 0.5666 0.025 Uiso 1 1 calc R . .
H13B H -0.0871 0.3113 0.6833 0.025 Uiso 1 1 calc R . .
C14 C -0.2894(4) 0.3380(3) 0.5492(3) 0.0224(6) Uani 1 1 d . . .
H14A H -0.3239 0.2469 0.5140 0.027 Uiso 1 1 calc R . .
H14B H -0.2972 0.3802 0.4826 0.027 Uiso 1 1 calc R . .
C15 C -0.4196(4) 0.3903(3) 0.6301(3) 0.0227(6) Uani 1 1 d . . .
H15A H -0.4198 0.3424 0.6921 0.027 Uiso 1 1 calc R . .
H15B H -0.5439 0.3794 0.5816 0.027 Uiso 1 1 calc R . .
C16 C -0.3658(4) 0.5301(3) 0.6917(2) 0.0183(5) Uani 1 1 d . . .
H16A H -0.3773 0.5794 0.6304 0.022 Uiso 1 1 calc R . .
H16B H -0.4487 0.5601 0.7470 0.022 Uiso 1 1 calc R . .
C21 C -0.1499(3) 0.8303(2) 0.7697(2) 0.0139(5) Uani 1 1 d . . .
H21 H -0.0826 0.9110 0.8217 0.017 Uiso 1 1 calc R . .
C22 C -0.3487(4) 0.8574(3) 0.7423(2) 0.0164(5) Uani 1 1 d . . .
H22A H -0.4224 0.7821 0.6873 0.020 Uiso 1 1 calc R . .
H22B H -0.3962 0.8770 0.8177 0.020 Uiso 1 1 calc R . .
C23 C -0.3637(4) 0.9686(3) 0.6844(2) 0.0193(5) Uani 1 1 d . . .
H23A H -0.4930 0.9824 0.6636 0.023 Uiso 1 1 calc R . .
H23B H -0.2998 1.0454 0.7429 0.023 Uiso 1 1 calc R . .
C24 C -0.2829(4) 0.9462(3) 0.5714(2) 0.0199(5) Uani 1 1 d . . .
H24A H -0.3561 0.8757 0.5091 0.024 Uiso 1 1 calc R . .
H24B H -0.2873 1.0223 0.5399 0.024 Uiso 1 1 calc R . .
C25 C -0.0877(4) 0.9157(3) 0.5970(3) 0.0191(5) Uani 1 1 d . . .
H25A H -0.0114 0.9903 0.6514 0.023 Uiso 1 1 calc R . .
H25B H -0.0421 0.8954 0.5209 0.023 Uiso 1 1 calc R . .
C26 C -0.0720(4) 0.8050(3) 0.6544(2) 0.0172(5) Uani 1 1 d . . .
H26A H 0.0571 0.7901 0.6737 0.021 Uiso 1 1 calc R . .
H26B H -0.1384 0.7284 0.5969 0.021 Uiso 1 1 calc R . .
C31 C -0.2377(3) 0.7376(2) 0.9702(2) 0.0135(5) Uani 1 1 d . . .
H31 H -0.3673 0.7295 0.9282 0.016 Uiso 1 1 calc R . .
C32 C -0.2196(4) 0.6406(2) 1.0456(2) 0.0163(5) Uani 1 1 d . . .
H32A H -0.2579 0.5553 0.9926 0.020 Uiso 1 1 calc R . .
H32B H -0.0911 0.6432 1.0846 0.020 Uiso 1 1 calc R . .
C33 C -0.3357(4) 0.6666(3) 1.1417(2) 0.0180(5) Uani 1 1 d . . .
H33A H -0.3149 0.6060 1.1923 0.022 Uiso 1 1 calc R . .
H33B H -0.4654 0.6536 1.1023 0.022 Uiso 1 1 calc R . .
C34 C -0.2922(4) 0.8005(3) 1.2216(2) 0.0180(5) Uani 1 1 d . . .
H34A H -0.3764 0.8155 1.2785 0.022 Uiso 1 1 calc R . .
H34B H -0.1672 0.8105 1.2690 0.022 Uiso 1 1 calc R . .
C35 C -0.3096(4) 0.8971(2) 1.1462(2) 0.0171(5) Uani 1 1 d . . .
H35A H -0.4378 0.8938 1.1063 0.021 Uiso 1 1 calc R . .
H35B H -0.2726 0.9824 1.1993 0.021 Uiso 1 1 calc R . .
C36 C -0.1916(4) 0.8717(2) 1.0514(2) 0.0157(5) Uani 1 1 d . . .
H36A H -0.0624 0.8832 1.0916 0.019 Uiso 1 1 calc R . .
H36B H -0.2100 0.9330 1.0015 0.019 Uiso 1 1 calc R . .

loop_
_atom_site_aniso_label
_atom_site_aniso_U_11
_atom_site_aniso_U_22
_atom_site_aniso_U_33
_atom_site_aniso_U_23
_atom_site_aniso_U_13
_atom_site_aniso_U_12
Te1 0.01492(10) 0.01835(10) 0.02432(11) 0.00622(7) 0.00006(7) 0.00167(6)
P1 0.0140(3) 0.0112(3) 0.0124(3) 0.0035(2) 0.0026(2) 0.0021(2)
C11 0.0171(12) 0.0123(11) 0.0147(12) 0.0025(9) 0.0038(10) 0.0021(9)
C12 0.0202(13) 0.0167(13) 0.0198(13) 0.0018(10) 0.0064(10) 0.0053(10)
C13 0.0296(15) 0.0156(13) 0.0186(13) 0.0012(10) 0.0073(11) 0.0085(11)
C14 0.0308(15) 0.0151(13) 0.0187(13) -0.0008(10) 0.0051(11) 0.0011(11)
C15 0.0240(14) 0.0158(13) 0.0241(14) -0.0015(11) 0.0044(11) -0.0034(11)
C16 0.0198(13) 0.0150(12) 0.0181(13) -0.0006(10) 0.0045(10) 0.0013(10)
C21 0.0156(12) 0.0127(11) 0.0139(12) 0.0049(9) 0.0021(9) 0.0020(9)
C22 0.0181(12) 0.0180(12) 0.0155(12) 0.0071(10) 0.0042(10) 0.0066(10)
C23 0.0253(14) 0.0168(13) 0.0173(13) 0.0057(10) 0.0040(11) 0.0082(11)
C24 0.0279(14) 0.0175(13) 0.0164(13) 0.0083(10) 0.0036(11) 0.0040(11)
C25 0.0250(14) 0.0158(12) 0.0190(13) 0.0078(10) 0.0069(11) 0.0006(10)
C26 0.0200(13) 0.0156(12) 0.0187(13) 0.0076(10) 0.0062(10) 0.0036(10)
C31 0.0155(11) 0.0118(11) 0.0132(11) 0.0026(9) 0.0038(9) 0.0010(9)
C32 0.0229(13) 0.0129(12) 0.0145(12) 0.0049(9) 0.0049(10) 0.0031(10)
C33 0.0231(13) 0.0172(13) 0.0154(12) 0.0063(10) 0.0047(10) 0.0030(10)
C34 0.0275(14) 0.0169(12) 0.0113(12) 0.0033(10) 0.0075(10) 0.0051(10)
C35 0.0205(13) 0.0141(12) 0.0163(12) 0.0024(10) 0.0040(10) 0.0031(10)
C36 0.0223(13) 0.0106(11) 0.0133(12) 0.0015(9) 0.0040(10) 0.0003(9)

loop_
_atom_type_symbol
_atom_type_description
_atom_type_scat_dispersion_real
_atom_type_scat_dispersion_imag
_atom_type_scat_source
C C 0.0033 0.0016 'International Tables Vol C Tables 4.2.6.8 and 6.1.1.4'
H H 0.0000 0.0000 'International Tables Vol C Tables 4.2.6.8 and 6.1.1.4'
P P 0.1023 0.0942 'International Tables Vol C Tables 4.2.6.8 and 6.1.1.4'
Te Te -0.5308 1.6751 'International Tables Vol C Tables 4.2.6.8 and 6.1.1.4'

loop_
_geom_angle_atom_site_label_1
_geom_angle_atom_site_label_2
_geom_angle_atom_site_label_3
_geom_angle
_geom_angle_site_symmetry_1
_geom_angle_site_symmetry_3
_geom_angle_publ_flag
C31 P1 C21 105.59(12) . . ?
C31 P1 C11 105.93(12) . . ?
C21 P1 C11 112.10(12) . . ?
C31 P1 Te1 111.71(9) . . ?
C21 P1 Te1 109.78(9) . . ?
C11 P1 Te1 111.55(9) . . ?
C12 C11 C16 110.6(2) . . ?
C12 C11 P1 114.19(18) . . ?
C16 C11 P1 114.58(18) . . ?
C13 C12 C11 110.2(2) . . ?
C14 C13 C12 111.3(2) . . ?
C13 C14 C15 110.2(2) . . ?
C14 C15 C16 111.5(2) . . ?
C11 C16 C15 110.3(2) . . ?
C22 C21 C26 110.2(2) . . ?
C22 C21 P1 117.21(18) . . ?
C26 C21 P1 111.98(17) . . ?
C23 C22 C21 110.1(2) . . ?
C24 C23 C22 111.8(2) . . ?
C25 C24 C23 111.3(2) . . ?
C24 C25 C26 111.3(2) . . ?
C25 C26 C21 110.9(2) . . ?
C32 C31 C36 110.5(2) . . ?
C32 C31 P1 112.59(17) . . ?
C36 C31 P1 110.29(17) . . ?
C33 C32 C31 111.1(2) . . ?
C32 C33 C34 112.0(2) . . ?
C35 C34 C33 111.0(2) . . ?
C36 C35 C34 111.1(2) . . ?
C35 C36 C31 111.4(2) . . ?

loop_
_geom_bond_atom_site_label_1
_geom_bond_atom_site_label_2
_geom_bond_distance
_geom_bond_site_symmetry_2
_geom_bond_publ_flag
Te1 P1 2.3632(7) . ?
P1 C31 1.831(3) . ?
P1 C21 1.841(3) . ?
P1 C11 1.843(3) . ?
C11 C12 1.533(4) . ?
C11 C16 1.533(4) . ?
C12 C13 1.525(4) . ?
C13 C14 1.517(4) . ?
C14 C15 1.524(4) . ?
C15 C16 1.534(4) . ?
C21 C22 1.535(4) . ?
C21 C26 1.535(4) . ?
C22 C23 1.531(4) . ?
C23 C24 1.523(4) . ?
C24 C25 1.520(4) . ?
C25 C26 1.523(4) . ?
C31 C32 1.532(3) . ?
C31 C36 1.538(3) . ?
C32 C33 1.526(4) . ?
C33 C34 1.530(4) . ?
C34 C35 1.528(4) . ?
C35 C36 1.524(4) . ?

loop_
_cod_related_entry_id
_cod_related_entry_database
_cod_related_entry_code
1 ChemSpider 13286098
